data_7011851
loop_
_publ_author_name
'Jensen, Paul'
'Batten, Stuart R.'
'Moubaraki, Boujemaa'
'Murray, Keith S.'

_publ_section_title
;
 Syntheses, crystal structures, and magnetic properties of first row
 transition metal coordination polymers containing dicyanamide and
 4,4???-bipyridineElectronic supplementary information (ESI) available:
 atom numbering diagrams for compounds 1 (123 K and 294 K) and 7???11.
 See http://www.rsc.org/suppdata/dt/b2/b205007b/
;
_journal_issue 19
_journal_name_full 'Journal of the Chemical Society, Dalton Transactions'
_journal_page_first 3712
_journal_paper_doi 10.1039/b205007b
_journal_year 2002
_chemical_formula_moiety Co(dca)2(4,4'-bipy)(H2O).0.5MeOH
_chemical_formula_sum 'C29 H24 Co2 N16 O3'
_chemical_formula_weight 762.50
_chemical_name_systematic
; 
? 
;
_space_group_IT_number 76
_symmetry_cell_setting tetragonal
_symmetry_space_group_name_Hall 'P 4w'
_symmetry_space_group_name_H-M 'P 41'
_atom_sites_solution_hydrogens geom
_atom_sites_solution_primary direct
_atom_sites_solution_secondary difmap
_audit_creation_method SHELXL-97
_cell_angle_alpha 90.00
_cell_angle_beta 90.00
_cell_angle_gamma 90.00
_cell_formula_units_Z 8
_cell_length_a 22.2246(2)
_cell_length_b 22.2246(2)
_cell_length_c 13.1576(1)
_cell_measurement_reflns_used 62963
_cell_measurement_temperature 123(2)
_cell_measurement_theta_max 28.28
_cell_measurement_theta_min 1.55
_cell_volume 6498.97(10)
_computing_cell_refinement 'DENZO-SMN (Otwinowski & Minor, 1997)'
_computing_data_collection 'COLLECT (Hooft, 1998)'
_computing_data_reduction 'DENZO-SMN (Otwinowski & Minor, 1997)'
_computing_molecular_graphics 'ORTEP-III (Burnett and Johnson, 1996)'
_computing_publication_material 'SHELXL-97 (Sheldrick, 1997)'
_computing_structure_refinement 'SHELXL-97 (Sheldrick, 1997)'
_computing_structure_solution 'SHELXS-97 (Sheldrick, 1997)'
_diffrn_ambient_temperature 123(2)
_diffrn_measured_fraction_theta_full 0.995
_diffrn_measured_fraction_theta_max 0.992
_diffrn_measurement_device_type 'Nonius KappaCCD'
_diffrn_measurement_method Phi-scans
_diffrn_radiation_monochromator graphite
_diffrn_radiation_source 'fine-focus sealed tube'
_diffrn_radiation_type MoK\a
_diffrn_radiation_wavelength 0.71073
_diffrn_reflns_av_R_equivalents 0.0399
_diffrn_reflns_av_sigmaI/netI 0.0441
_diffrn_reflns_limit_h_max 20
_diffrn_reflns_limit_h_min -19
_diffrn_reflns_limit_k_max 29
_diffrn_reflns_limit_k_min -29
_diffrn_reflns_limit_l_max 17
_diffrn_reflns_limit_l_min -17
_diffrn_reflns_number 62963
_diffrn_reflns_theta_full 27.50
_diffrn_reflns_theta_max 28.28
_diffrn_reflns_theta_min 1.55
_exptl_absorpt_coefficient_mu 1.081
_exptl_absorpt_correction_T_max 0.755
_exptl_absorpt_correction_T_min 0.697
_exptl_absorpt_correction_type numerical
_exptl_crystal_colour Red
_exptl_crystal_density_diffrn 1.559
_exptl_crystal_density_method 'not measured'
_exptl_crystal_description Prismatic
_exptl_crystal_F_000 3104
_exptl_crystal_size_max 0.33
_exptl_crystal_size_mid 0.32
_exptl_crystal_size_min 0.28
_refine_diff_density_max 0.523
_refine_diff_density_min -0.574
_refine_diff_density_rms 0.069
_refine_ls_abs_structure_details 'Flack H D (1983), Acta Cryst. A39, 876-881'
_refine_ls_abs_structure_Flack -0.013(8)
_refine_ls_extinction_method none
_refine_ls_goodness_of_fit_ref 1.035
_refine_ls_hydrogen_treatment mixed
_refine_ls_matrix_type full
_refine_ls_number_parameters 846
_refine_ls_number_reflns 16005
_refine_ls_number_restraints 1035
_refine_ls_restrained_S_all 1.021
_refine_ls_R_factor_all 0.0504
_refine_ls_R_factor_gt 0.0335
_refine_ls_shift/su_max 0.005
_refine_ls_shift/su_mean 0.000
_refine_ls_structure_factor_coef Fsqd
_refine_ls_weighting_details 'calc w=1/[\s^2^(Fo^2^)+(0.0398P)^2^+0.8410P] where P=(Fo^2^+2Fc^2^)/3'
_refine_ls_weighting_scheme calc
_refine_ls_wR_factor_gt 0.0730
_refine_ls_wR_factor_ref 0.0789
_reflns_number_gt 13230
_reflns_number_total 16005
_reflns_threshold_expression >2sigma(I)
_cod_data_source_file b205007b.txt
_cod_data_source_block 6
_cod_depositor_comments
;
The following automatic conversions were performed:
'_symmetry_cell_setting' value 'Tetragonal' changed to 'tetragonal'
according to '/home/saulius/struct/CIF-dictionaries/cif_core.dic'
dictionary named 'cif_core.dic' version 2.4.1 from
2010-06-29.

'_exptl_absorpt_correction_type' value 'Numerical' changed to
'numerical' according to
'/home/saulius/struct/CIF-dictionaries/cif_core.dic' dictionary named
'cif_core.dic' version 2.4.1 from 2010-06-29.

Automatic conversion script
Id: cif_fix_enum 1527 2010-12-29 10:47:43Z saulius 
;
_cod_original_sg_symbol_H-M P4(1)
_cod_database_code 7011851

loop_
_symmetry_equiv_pos_as_xyz
'x, y, z'
'-x, -y, z+1/2'
'-y, x, z+1/4'
'y, -x, z+3/4'

loop_
_atom_site_label
_atom_site_type_symbol
_atom_site_fract_x
_atom_site_fract_y
_atom_site_fract_z
_atom_site_U_iso_or_equiv
_atom_site_adp_type
_atom_site_occupancy
_atom_site_symmetry_multiplicity
_atom_site_calc_flag
_atom_site_refinement_flags
_atom_site_disorder_assembly
_atom_site_disorder_group
Co1 Co 0.14147(3) 0.15397(4) -0.0033 0.01107(19) Uani 1 1 d . . .
Co2 Co 0.36075(3) 0.34355(4) 0.02006(6) 0.01086(19) Uani 1 1 d . . .
Co3 Co 0.13994(4) 0.34541(4) 0.51829(8) 0.01165(19) Uani 1 1 d . . .
Co4 Co 0.36076(4) 0.15533(4) 0.49838(9) 0.01221(19) Uani 1 1 d . . .
O1 O 0.19326(12) 0.23302(12) -0.0303(2) 0.0170(6) Uani 1 1 d . . .
O2 O 0.30735(11) 0.26280(11) 0.0470(2) 0.0148(6) Uani 1 1 d . . .
O3 O 0.19248(12) 0.26359(11) 0.5442(2) 0.0168(6) Uani 1 1 d . . .
O4 O 0.30765(12) 0.23428(12) 0.4716(2) 0.0154(6) Uani 1 1 d . . .
O5 O 0.28461(17) 0.2382(2) 0.2496(3) 0.0292(12) Uani 1 1 d D . .
O6 O 0.21621(18) 0.2393(2) -0.2546(4) 0.0339(12) Uani 1 1 d D . .
N1 N 0.0920(2) 0.1970(2) 0.1123(3) 0.0180(10) Uani 1 1 d D . .
N2 N 0.0453(2) 0.2596(2) 0.2461(4) 0.0309(15) Uani 1 1 d D . .
N3 N 0.09419(19) 0.3031(2) 0.3957(3) 0.0165(10) Uani 1 1 d D . .
N4 N 0.19997(18) 0.11800(19) 0.1049(3) 0.0216(10) Uani 1 1 d D . .
N5 N 0.2631(2) 0.0674(2) 0.2322(4) 0.0374(14) Uani 1 1 d D . .
N6 N 0.31324(18) 0.11132(18) 0.3801(3) 0.0184(9) Uani 1 1 d D . .
N7 N 0.08388(19) 0.1893(2) -0.1173(3) 0.0196(10) Uani 1 1 d D . .
N8 N 0.0284(2) 0.2437(3) -0.2504(4) 0.0279(14) Uani 1 1 d D . .
N9 N 0.0797(2) 0.3076(2) -0.3744(3) 0.0171(10) Uani 1 1 d D . .
N10 N 0.1910(2) 0.10931(19) -0.1195(3) 0.0193(9) Uani 1 1 d D . .
N11 N 0.2369(2) 0.0659(2) -0.2728(4) 0.0324(13) Uani 1 1 d D . .
N12 N 0.30066(19) 0.11697(19) -0.3964(3) 0.0198(10) Uani 1 1 d D . .
N13 N 0.31160(19) 0.38522(19) 0.1362(3) 0.0205(10) Uani 1 1 d D . .
N14 N 0.2452(2) 0.4320(3) 0.2633(4) 0.0377(16) Uani 1 1 d D . .
N15 N 0.19787(19) 0.38542(19) 0.4118(3) 0.0178(9) Uani 1 1 d D . .
N16 N 0.4202(2) 0.30847(19) 0.1281(3) 0.0161(10) Uani 1 1 d D . .
N17 N 0.4746(2) 0.2476(3) 0.2566(5) 0.0310(15) Uani 1 1 d D . .
N18 N 0.41977(19) 0.1937(2) 0.3914(3) 0.0189(10) Uani 1 1 d D . .
N19 N 0.30295(18) 0.38168(18) -0.0886(3) 0.0170(9) Uani 1 1 d D . .
N20 N 0.2498(2) 0.4325(3) -0.2285(4) 0.0460(19) Uani 1 1 d D . .
N21 N 0.18953(18) 0.38656(17) -0.3633(3) 0.0171(9) Uani 1 1 d D . .
N22 N 0.40665(18) 0.2996(2) -0.0986(3) 0.0175(10) Uani 1 1 d D . .
N23 N 0.4582(2) 0.2495(3) -0.2416(4) 0.0304(13) Uani 1 1 d D . .
N24 N 0.4083(2) 0.1978(2) -0.3805(3) 0.0170(10) Uani 1 1 d D . .
N25 N 0.07974(19) 0.07997(18) 0.0054(3) 0.0120(9) Uani 1 1 d D . .
N26 N -0.1276(2) -0.1639(2) -0.0023(4) 0.0163(11) Uani 1 1 d D . .
N27 N 0.4241(2) 0.41660(19) 0.0076(3) 0.0120(9) Uani 1 1 d D . .
N28 N 0.6298(2) 0.6609(2) 0.0028(4) 0.0193(13) Uani 1 1 d D . .
N29 N 0.07989(18) 0.41962(19) 0.5079(3) 0.0130(9) Uani 1 1 d D . .
N30 N -0.1251(2) 0.6649(2) 0.5017(4) 0.0271(14) Uani 1 1 d D . .
N31 N 0.42231(18) 0.08274(19) 0.5074(3) 0.0130(9) Uani 1 1 d D . .
N32 N 0.6307(2) -0.1605(3) 0.5055(5) 0.0328(16) Uani 1 1 d D . .
C1 C 0.0715(2) 0.2270(2) 0.1785(3) 0.0157(11) Uani 1 1 d D . .
C2 C 0.0741(2) 0.2810(2) 0.3249(4) 0.0188(12) Uani 1 1 d D . .
C3 C 0.2298(2) 0.0958(2) 0.1671(3) 0.0187(11) Uani 1 1 d D . .
C4 C 0.2882(2) 0.0934(2) 0.3091(3) 0.0177(11) Uani 1 1 d D . .
C5 C 0.0593(2) 0.2154(2) -0.1815(4) 0.0127(10) Uani 1 1 d D . .
C6 C 0.0589(3) 0.2782(3) -0.3145(4) 0.0225(13) Uani 1 1 d D . .
C7 C 0.2139(2) 0.0927(2) -0.1917(3) 0.0167(11) Uani 1 1 d D . .
C8 C 0.2708(2) 0.0967(2) -0.3366(3) 0.0223(12) Uani 1 1 d D . .
C9 C 0.2792(2) 0.4053(2) 0.1977(3) 0.0195(11) Uani 1 1 d D . .
C10 C 0.2217(2) 0.4050(2) 0.3407(3) 0.0212(12) Uani 1 1 d D . .
C11 C 0.4437(2) 0.2783(2) 0.1890(3) 0.0142(11) Uani 1 1 d D . .
C12 C 0.4437(2) 0.2204(2) 0.3274(4) 0.0168(12) Uani 1 1 d D . .
C13 C 0.2772(2) 0.4024(2) -0.1562(3) 0.0184(11) Uani 1 1 d D . .
C14 C 0.2177(2) 0.4043(2) -0.2979(4) 0.0245(12) Uani 1 1 d D . .
C15 C 0.4284(2) 0.2758(2) -0.1675(4) 0.0166(11) Uani 1 1 d D . .
C16 C 0.4285(2) 0.2227(3) -0.3129(4) 0.0219(13) Uani 1 1 d D . .
C17 C 0.0987(2) 0.0218(2) 0.0045(4) 0.0163(11) Uani 1 1 d DU . .
H17 H 0.1407 0.0140 0.0035 0.020 Uiso 1 1 calc R . .
C18 C 0.0596(3) -0.0260(2) 0.0048(4) 0.0208(13) Uani 1 1 d DU . .
H18 H 0.0750 -0.0659 0.0048 0.025 Uiso 1 1 calc R . .
C19 C -0.0025(2) -0.0167(2) 0.0053(4) 0.0152(10) Uani 1 1 d DU . .
C20 C -0.0456(2) -0.0677(2) 0.0033(4) 0.0152(10) Uani 1 1 d DU . .
C21 C -0.0260(2) -0.1267(2) 0.0075(4) 0.0201(9) Uani 1 1 d DU . .
H21 H 0.0157 -0.1354 0.0121 0.024 Uiso 1 1 calc R . .
C22 C -0.0678(2) -0.1734(2) 0.0048(4) 0.0201(9) Uani 1 1 d DU . .
H22 H -0.0536 -0.2137 0.0081 0.024 Uiso 1 1 calc R . .
C23 C -0.1462(2) -0.1073(3) -0.0047(5) 0.0278(16) Uani 1 1 d DU . .
H23 H -0.1883 -0.0997 -0.0085 0.033 Uiso 1 1 calc R . .
C24 C -0.1069(3) -0.0578(2) -0.0018(5) 0.0242(15) Uani 1 1 d DU . .
H24 H -0.1222 -0.0179 -0.0034 0.029 Uiso 1 1 calc R . .
C25 C -0.0219(2) 0.0442(2) 0.0063(4) 0.0141(10) Uani 1 1 d DU . .
H25 H -0.0635 0.0538 0.0068 0.017 Uiso 1 1 calc R . .
C26 C 0.0213(2) 0.0896(2) 0.0065(4) 0.0141(10) Uani 1 1 d DU . .
H26 H 0.0077 0.1301 0.0076 0.017 Uiso 1 1 calc R . .
C27 C 0.4058(2) 0.4736(2) 0.0086(4) 0.0174(12) Uani 1 1 d DU . .
H27 H 0.3638 0.4816 0.0101 0.021 Uiso 1 1 calc R . .
C28 C 0.4455(2) 0.5218(2) 0.0073(4) 0.0161(12) Uani 1 1 d DU . .
H28 H 0.4303 0.5618 0.0071 0.019 Uiso 1 1 calc R . .
C29 C 0.5070(2) 0.5124(2) 0.0065(4) 0.0142(11) Uani 1 1 d DU . .
C30 C 0.5498(2) 0.5639(2) 0.0057(4) 0.0173(12) Uani 1 1 d DU . .
C31 C 0.5298(2) 0.6233(2) 0.0079(4) 0.0221(10) Uani 1 1 d DU . .
H31 H 0.4878 0.6315 0.0099 0.027 Uiso 1 1 calc R . .
C32 C 0.5704(2) 0.6699(2) 0.0070(4) 0.0221(10) Uani 1 1 d DU . .
H32 H 0.5557 0.7100 0.0096 0.027 Uiso 1 1 calc R . .
C33 C 0.6500(2) 0.6041(3) 0.0050(5) 0.0283(15) Uani 1 1 d DU . .
H33 H 0.6922 0.5974 0.0059 0.034 Uiso 1 1 calc R . .
C34 C 0.6115(2) 0.5540(2) 0.0060(5) 0.0208(14) Uani 1 1 d DU . .
H34 H 0.6273 0.5143 0.0069 0.025 Uiso 1 1 calc R . .
C35 C 0.5260(2) 0.4518(2) 0.0051(4) 0.0132(13) Uani 1 1 d DU . .
H35 H 0.5675 0.4418 0.0041 0.016 Uiso 1 1 calc R . .
C36 C 0.4822(2) 0.4072(2) 0.0052(4) 0.0124(13) Uani 1 1 d DU . .
H36 H 0.4956 0.3666 0.0033 0.015 Uiso 1 1 calc R . .
C37 C 0.0992(2) 0.4761(2) 0.5126(4) 0.0100(9) Uani 1 1 d DU . .
H37 H 0.1412 0.4833 0.5171 0.012 Uiso 1 1 calc R . .
C38 C 0.0604(2) 0.5249(2) 0.5112(3) 0.0100(9) Uani 1 1 d DU . .
H38 H 0.0761 0.5647 0.5133 0.012 Uiso 1 1 calc R . .
C39 C -0.0016(2) 0.51573(19) 0.5067(4) 0.0110(10) Uani 1 1 d DU . .
C40 C -0.0445(2) 0.5670(2) 0.5060(4) 0.0133(11) Uani 1 1 d DU . .
C41 C -0.0251(2) 0.6252(2) 0.4974(4) 0.0193(11) Uani 1 1 d DU . .
H41 H 0.0168 0.6334 0.4939 0.023 Uiso 1 1 calc R . .
C42 C -0.0653(2) 0.6720(2) 0.4937(4) 0.0222(11) Uani 1 1 d DU . .
H42 H -0.0500 0.7116 0.4850 0.027 Uiso 1 1 calc R . .
C43 C -0.1448(2) 0.6082(2) 0.5082(4) 0.0223(14) Uani 1 1 d DU . .
H43 H -0.1871 0.6016 0.5090 0.027 Uiso 1 1 calc R . .
C44 C -0.1078(2) 0.5590(2) 0.5138(5) 0.0213(14) Uani 1 1 d DU . .
H44 H -0.1242 0.5200 0.5229 0.026 Uiso 1 1 calc R . .
C45 C -0.0212(2) 0.4569(2) 0.5003(4) 0.0123(11) Uani 1 1 d DU . .
H45 H -0.0631 0.4488 0.4957 0.015 Uiso 1 1 calc R . .
C46 C 0.0190(2) 0.4099(2) 0.5006(4) 0.0154(12) Uani 1 1 d DU . .
H46 H 0.0044 0.3698 0.4957 0.018 Uiso 1 1 calc R . .
C47 C 0.4835(2) 0.0930(2) 0.5105(4) 0.0139(13) Uani 1 1 d DU . .
H47 H 0.4978 0.1332 0.5127 0.017 Uiso 1 1 calc R . .
C48 C 0.5240(2) 0.0466(2) 0.5106(4) 0.0164(13) Uani 1 1 d DU . .
H48 H 0.5659 0.0553 0.5131 0.020 Uiso 1 1 calc R . .
C49 C 0.5052(2) -0.0122(2) 0.5073(4) 0.0115(9) Uani 1 1 d DU . .
C50 C 0.5490(2) -0.0626(2) 0.5072(4) 0.0115(9) Uani 1 1 d DU . .
C51 C 0.6111(2) -0.0552(2) 0.4914(4) 0.0181(12) Uani 1 1 d DU . .
H51 H 0.6270 -0.0159 0.4815 0.022 Uiso 1 1 calc R . .
C52 C 0.6490(2) -0.1036(2) 0.4900(4) 0.0193(12) Uani 1 1 d DU . .
H52 H 0.6905 -0.0967 0.4774 0.023 Uiso 1 1 calc R . .
C53 C 0.5708(2) -0.1680(2) 0.5174(4) 0.0235(12) Uani 1 1 d DU . .
H53 H 0.5560 -0.2080 0.5235 0.028 Uiso 1 1 calc R . .
C54 C 0.5302(2) -0.1221(2) 0.5214(4) 0.0206(11) Uani 1 1 d DU . .
H54 H 0.4889 -0.1305 0.5338 0.025 Uiso 1 1 calc R . .
C55 C 0.4428(2) -0.0231(2) 0.5026(4) 0.0118(9) Uani 1 1 d DU . .
H55 H 0.4277 -0.0630 0.4985 0.014 Uiso 1 1 calc R . .
C56 C 0.4041(2) 0.0253(2) 0.5040(4) 0.0118(9) Uani 1 1 d DU . .
H56 H 0.3621 0.0175 0.5024 0.014 Uiso 1 1 calc R . .
C57 C 0.2217(2) 0.2432(3) 0.2681(6) 0.0290(18) Uani 1 1 d D . .
H57A H 0.2135 0.2808 0.3043 0.043 Uiso 1 1 calc R . .
H57B H 0.2084 0.2090 0.3096 0.043 Uiso 1 1 calc R . .
H57C H 0.2000 0.2431 0.2033 0.043 Uiso 1 1 calc R . .
C58 C 0.2782(3) 0.2439(3) -0.2357(5) 0.0312(18) Uani 1 1 d D . .
H58A H 0.2853 0.2738 -0.1823 0.047 Uiso 1 1 calc R . .
H58B H 0.2989 0.2563 -0.2980 0.047 Uiso 1 1 calc R . .
H58C H 0.2937 0.2047 -0.2135 0.047 Uiso 1 1 calc R . .

loop_
_atom_site_aniso_label
_atom_site_aniso_U_11
_atom_site_aniso_U_22
_atom_site_aniso_U_33
_atom_site_aniso_U_23
_atom_site_aniso_U_13
_atom_site_aniso_U_12
Co1 0.0118(4) 0.0109(4) 0.0105(4) 0.0004(2) -0.0007(3) 0.0005(4)
Co2 0.0115(4) 0.0106(4) 0.0105(4) -0.0007(3) -0.0004(2) 0.0004(4)
Co3 0.0120(4) 0.0124(4) 0.0105(4) -0.0009(3) 0.0000(3) 0.0012(4)
Co4 0.0129(4) 0.0135(4) 0.0102(4) -0.0004(2) -0.0002(2) 0.0012(4)
O1 0.0185(16) 0.0121(15) 0.0203(16) 0.0005(14) -0.0014(12) 0.0050(12)
O2 0.0114(14) 0.0122(15) 0.0206(16) -0.0016(13) -0.0018(11) -0.0007(12)
O3 0.0135(15) 0.0142(16) 0.0228(17) -0.0003(14) 0.0027(12) 0.0042(12)
O4 0.0129(15) 0.0151(15) 0.0183(15) -0.0001(13) -0.0008(11) -0.0008(12)
O5 0.017(2) 0.047(3) 0.024(2) 0.0063(18) 0.0053(15) 0.0009(19)
O6 0.022(2) 0.054(3) 0.025(2) 0.0134(19) 0.0090(16) -0.003(2)
N1 0.017(2) 0.022(2) 0.016(2) -0.0031(16) -0.0018(15) 0.0005(16)
N2 0.025(3) 0.037(3) 0.031(3) -0.016(2) -0.006(2) 0.0132(19)
N3 0.020(2) 0.018(2) 0.0117(18) -0.0032(15) -0.0003(15) 0.0010(16)
N4 0.019(2) 0.022(2) 0.024(2) 0.0034(17) -0.0037(17) 0.0028(16)
N5 0.058(3) 0.020(2) 0.035(3) -0.002(2) -0.031(3) 0.011(2)
N6 0.021(2) 0.0129(19) 0.022(2) -0.0017(16) -0.0032(18) 0.0022(16)
N7 0.019(2) 0.019(2) 0.020(2) 0.0042(17) -0.0027(16) -0.0001(16)
N8 0.016(2) 0.046(3) 0.021(3) 0.022(2) -0.0020(19) 0.005(2)
N9 0.019(2) 0.016(2) 0.0165(19) 0.0040(16) 0.0088(16) -0.0013(17)
N10 0.026(2) 0.021(2) 0.0118(18) 0.0023(16) 0.0005(17) 0.0024(16)
N11 0.052(3) 0.014(2) 0.031(3) -0.009(2) 0.025(3) -0.009(2)
N12 0.021(2) 0.021(2) 0.017(2) -0.0047(16) 0.0088(17) -0.0043(16)
N13 0.022(2) 0.023(2) 0.017(2) -0.0002(16) 0.0047(17) 0.0027(17)
N14 0.058(4) 0.021(3) 0.034(3) 0.010(2) 0.030(3) 0.012(2)
N15 0.018(2) 0.022(2) 0.0133(18) -0.0038(15) 0.0055(16) -0.0001(15)
N16 0.019(2) 0.014(2) 0.0150(19) 0.0033(16) 0.0031(15) -0.0045(16)
N17 0.016(3) 0.042(3) 0.035(3) 0.0235(17) 0.004(2) 0.006(2)
N18 0.013(2) 0.024(2) 0.020(2) 0.0038(17) 0.0000(16) 0.0061(16)
N19 0.020(2) 0.016(2) 0.0151(19) 0.0005(15) -0.0033(16) 0.0035(15)
N20 0.076(5) 0.019(3) 0.043(3) -0.005(3) -0.045(3) 0.002(2)
N21 0.018(2) 0.0139(19) 0.019(2) -0.0033(16) -0.0115(17) 0.0034(16)
N22 0.014(2) 0.025(2) 0.0132(19) -0.0046(17) 0.0029(15) 0.0012(16)
N23 0.015(2) 0.056(3) 0.020(2) -0.0232(18) 0.009(2) -0.004(2)
N24 0.016(2) 0.011(2) 0.024(2) -0.0058(16) 0.0009(16) 0.0037(16)
N25 0.019(2) 0.009(2) 0.0072(16) -0.0002(7) -0.0004(8) 0.0015(18)
N26 0.018(3) 0.015(3) 0.016(2) -0.0011(18) 0.0013(19) -0.007(2)
N27 0.019(2) 0.009(2) 0.0072(16) -0.0002(7) -0.0004(8) 0.0015(18)
N28 0.018(3) 0.011(3) 0.029(3) -0.001(2) -0.003(2) -0.003(2)
N29 0.010(2) 0.016(2) 0.0137(18) -0.0003(7) -0.0031(7) 0.0019(17)
N30 0.032(3) 0.020(3) 0.029(3) -0.002(2) -0.008(2) 0.004(2)
N31 0.010(2) 0.016(2) 0.0137(18) -0.0003(7) -0.0031(7) 0.0019(17)
N32 0.037(4) 0.033(4) 0.029(3) -0.002(2) 0.004(3) 0.019(3)
C1 0.023(3) 0.010(2) 0.013(2) -0.0040(17) -0.0017(18) -0.0057(19)
C2 0.016(3) 0.021(3) 0.019(2) -0.0022(18) 0.0007(18) 0.0065(19)
C3 0.016(3) 0.016(2) 0.025(3) -0.0075(19) -0.005(2) 0.0027(18)
C4 0.025(3) 0.015(2) 0.014(2) 0.0013(18) -0.0039(19) 0.0075(19)
C5 0.009(2) 0.012(2) 0.017(2) 0.0049(17) 0.0007(16) -0.0015(16)
C6 0.019(3) 0.024(3) 0.024(3) -0.009(2) -0.004(2) 0.013(2)
C7 0.020(3) 0.010(2) 0.021(3) 0.0011(18) 0.006(2) -0.0006(18)
C8 0.029(3) 0.019(2) 0.019(2) -0.0048(19) 0.002(2) 0.005(2)
C9 0.024(3) 0.013(2) 0.022(2) -0.0017(18) 0.0111(19) -0.0045(18)
C10 0.028(3) 0.017(2) 0.019(2) -0.0057(19) 0.011(2) 0.002(2)
C11 0.009(3) 0.015(3) 0.019(2) 0.0086(19) 0.0024(17) -0.0003(18)
C12 0.017(3) 0.019(3) 0.014(2) 0.0028(19) -0.0017(19) 0.0056(19)
C13 0.024(3) 0.011(2) 0.021(2) -0.0032(19) -0.006(2) 0.0022(19)
C14 0.027(3) 0.017(3) 0.030(3) 0.007(2) -0.003(2) 0.006(2)
C15 0.007(2) 0.022(3) 0.021(2) -0.006(2) -0.0046(18) 0.0033(18)
C16 0.016(3) 0.027(3) 0.023(3) 0.000(2) 0.010(2) 0.004(2)
C17 0.017(3) 0.019(3) 0.013(2) -0.0018(19) 0.0001(19) 0.004(2)
C18 0.030(3) 0.009(3) 0.024(3) -0.0036(19) 0.000(2) 0.000(2)
C19 0.019(3) 0.016(3) 0.0111(18) 0.0001(15) -0.0020(15) -0.005(2)
C20 0.019(3) 0.016(3) 0.0111(18) 0.0001(15) -0.0020(15) -0.005(2)
C21 0.027(2) 0.009(2) 0.0246(18) 0.0048(14) -0.0028(15) -0.0043(14)
C22 0.027(2) 0.009(2) 0.0246(18) 0.0048(14) -0.0028(15) -0.0043(14)
C23 0.016(3) 0.033(4) 0.035(3) -0.005(2) 0.005(2) -0.006(3)
C24 0.031(4) 0.014(3) 0.028(3) -0.004(2) 0.003(2) -0.008(2)
C25 0.022(3) 0.006(2) 0.0136(18) 0.0004(14) -0.0018(15) 0.0017(16)
C26 0.022(3) 0.006(2) 0.0136(18) 0.0004(14) -0.0018(15) 0.0017(16)
C27 0.012(3) 0.026(3) 0.014(2) 0.001(2) 0.0004(19) 0.000(2)
C28 0.020(3) 0.010(3) 0.018(3) 0.0038(18) -0.001(2) 0.0012(19)
C29 0.015(3) 0.019(3) 0.008(2) 0.0012(18) 0.0054(17) -0.002(2)
C30 0.017(3) 0.023(3) 0.012(2) -0.0008(18) 0.0047(19) -0.008(2)
C31 0.018(2) 0.014(2) 0.034(2) -0.0037(15) -0.0030(16) -0.0012(14)
C32 0.018(2) 0.014(2) 0.034(2) -0.0037(15) -0.0030(16) -0.0012(14)
C33 0.016(3) 0.034(4) 0.036(3) 0.001(2) -0.003(2) -0.007(3)
C34 0.015(3) 0.014(3) 0.033(3) 0.003(2) 0.004(2) -0.005(2)
C35 0.017(3) 0.011(3) 0.012(3) -0.0011(17) 0.0009(18) 0.006(2)
C36 0.020(3) 0.007(3) 0.011(3) -0.0013(17) 0.0026(19) -0.001(2)
C37 0.010(2) 0.009(2) 0.0118(19) -0.0006(13) -0.0010(13) -0.0017(15)
C38 0.010(2) 0.009(2) 0.0118(19) -0.0006(13) -0.0010(13) -0.0017(15)
C39 0.014(3) 0.006(2) 0.013(2) 0.0000(17) 0.0029(17) -0.0011(19)
C40 0.016(3) 0.014(3) 0.010(2) -0.0015(17) 0.0032(18) 0.001(2)
C41 0.010(2) 0.025(3) 0.023(2) 0.005(2) 0.0022(18) 0.0007(18)
C42 0.021(3) 0.023(3) 0.022(2) 0.002(2) 0.003(2) 0.0013(18)
C43 0.017(3) 0.010(3) 0.040(3) 0.000(2) -0.006(2) 0.001(2)
C44 0.012(3) 0.018(3) 0.034(3) -0.001(2) -0.003(2) -0.006(2)
C45 0.005(2) 0.021(3) 0.011(2) -0.0014(18) -0.0003(17) -0.0003(18)
C46 0.010(3) 0.022(3) 0.014(2) 0.001(2) 0.0001(19) -0.002(2)
C47 0.008(3) 0.019(3) 0.015(3) -0.001(2) 0.0006(18) -0.005(2)
C48 0.005(3) 0.023(3) 0.020(3) 0.008(2) 0.0002(18) 0.000(2)
C49 0.017(2) 0.009(2) 0.0084(18) -0.0007(13) -0.0019(13) -0.0010(18)
C50 0.017(2) 0.009(2) 0.0084(18) -0.0007(13) -0.0019(13) -0.0010(18)
C51 0.019(3) 0.014(3) 0.021(2) -0.0022(19) -0.0036(19) -0.005(2)
C52 0.018(3) 0.014(3) 0.026(2) -0.0009(19) 0.000(2) 0.000(2)
C53 0.023(3) 0.019(3) 0.029(3) -0.005(2) 0.004(2) 0.0054(19)
C54 0.020(3) 0.025(3) 0.016(2) -0.002(2) 0.0084(18) -0.0013(19)
C55 0.011(2) 0.010(2) 0.014(2) 0.0022(14) -0.0024(14) -0.0038(15)
C56 0.011(2) 0.010(2) 0.014(2) 0.0022(14) -0.0024(14) -0.0038(15)
C57 0.026(4) 0.032(4) 0.029(4) -0.005(2) -0.006(2) -0.009(3)
C58 0.032(4) 0.046(4) 0.016(3) -0.007(2) -0.013(2) -0.012(3)

loop_
_atom_type_symbol
_atom_type_description
_atom_type_scat_dispersion_real
_atom_type_scat_dispersion_imag
_atom_type_scat_source
Co Co 0.3494 0.9721 'International Tables Vol C Tables 4.2.6.8 and 6.1.1.4'
O O 0.0106 0.0060 'International Tables Vol C Tables 4.2.6.8 and 6.1.1.4'
N N 0.0061 0.0033 'International Tables Vol C Tables 4.2.6.8 and 6.1.1.4'
C C 0.0033 0.0016 'International Tables Vol C Tables 4.2.6.8 and 6.1.1.4'
H H 0.0000 0.0000 'International Tables Vol C Tables 4.2.6.8 and 6.1.1.4'

loop_
_geom_angle_atom_site_label_1
_geom_angle_atom_site_label_2
_geom_angle_atom_site_label_3
_geom_angle
_geom_angle_site_symmetry_1
_geom_angle_site_symmetry_3
_geom_angle_publ_flag
N4 Co1 N1 90.34(15) . . ?
N4 Co1 N7 178.07(18) . . ?
N1 Co1 N7 91.57(17) . . ?
N4 Co1 N10 89.39(15) . . ?
N1 Co1 N10 179.19(18) . . ?
N7 Co1 N10 88.70(16) . . ?
N4 Co1 O1 95.34(14) . . ?
N1 Co1 O1 91.60(15) . . ?
N7 Co1 O1 84.42(14) . . ?
N10 Co1 O1 89.19(14) . . ?
N4 Co1 N25 93.92(17) . . ?
N1 Co1 N25 88.60(17) . . ?
N7 Co1 N25 86.33(17) . . ?
N10 Co1 N25 90.65(16) . . ?
O1 Co1 N25 170.74(14) . . ?
N16 Co2 N13 89.91(16) . . ?
N16 Co2 N19 177.88(17) . . ?
N13 Co2 N19 89.97(14) . . ?
N16 Co2 N22 91.40(16) . . ?
N13 Co2 N22 177.45(18) . . ?
N19 Co2 N22 88.79(15) . . ?
N16 Co2 N27 85.37(17) . . ?
N13 Co2 N27 93.61(17) . . ?
N19 Co2 N27 92.53(16) . . ?
N22 Co2 N27 88.68(17) . . ?
N16 Co2 O2 85.81(14) . . ?
N13 Co2 O2 87.80(14) . . ?
N19 Co2 O2 96.30(13) . . ?
N22 Co2 O2 90.11(14) . . ?
N27 Co2 O2 171.06(15) . . ?
N15 Co3 N21 89.36(15) . 1_556 ?
N15 Co3 N9 178.09(18) . 1_556 ?
N21 Co3 N9 90.58(16) 1_556 1_556 ?
N15 Co3 N3 88.55(16) . . ?
N21 Co3 N3 177.18(18) 1_556 . ?
N9 Co3 N3 91.57(18) 1_556 . ?
N15 Co3 N29 90.76(17) . . ?
N21 Co3 N29 92.24(16) 1_556 . ?
N9 Co3 N29 87.34(18) 1_556 . ?
N3 Co3 N29 89.67(17) . . ?
N15 Co3 O3 97.40(14) . . ?
N21 Co3 O3 88.08(13) 1_556 . ?
N9 Co3 O3 84.50(15) 1_556 . ?
N3 Co3 O3 90.32(15) . . ?
N29 Co3 O3 171.84(15) . . ?
N12 Co4 N18 179.08(18) 1_556 . ?
N12 Co4 N31 93.70(17) 1_556 . ?
N18 Co4 N31 86.79(17) . . ?
N12 Co4 N6 88.84(15) 1_556 . ?
N18 Co4 N6 90.38(17) . . ?
N31 Co4 N6 90.66(16) . . ?
N12 Co4 N24 90.14(15) 1_556 1_556 ?
N18 Co4 N24 90.65(18) . 1_556 ?
N31 Co4 N24 88.60(17) . 1_556 ?
N6 Co4 N24 178.70(18) . 1_556 ?
N12 Co4 O4 95.18(14) 1_556 . ?
N18 Co4 O4 84.32(14) . . ?
N31 Co4 O4 171.11(14) . . ?
N6 Co4 O4 89.01(13) . . ?
N24 Co4 O4 91.89(15) 1_556 . ?
C1 N1 Co1 169.9(5) . . ?
C1 N2 C2 122.1(5) . . ?
C2 N3 Co3 173.9(5) . . ?
C3 N4 Co1 176.0(4) . . ?
C4 N5 C3 123.1(5) . . ?
C4 N6 Co4 172.0(4) . . ?
C5 N7 Co1 169.3(4) . . ?
C5 N8 C6 116.9(5) . . ?
C6 N9 Co3 163.3(5) . 1_554 ?
C7 N10 Co1 168.7(4) . . ?
C8 N11 C7 120.0(5) . . ?
C8 N12 Co4 176.5(4) . 1_554 ?
C9 N13 Co2 173.2(4) . . ?
C9 N14 C10 123.4(5) . . ?
C10 N15 Co3 167.7(4) . . ?
C11 N16 Co2 164.3(4) . . ?
C12 N17 C11 116.6(5) . . ?
C12 N18 Co4 168.3(4) . . ?
C13 N19 Co2 171.5(4) . . ?
C13 N20 C14 120.8(5) . . ?
C14 N21 Co3 174.7(4) . 1_554 ?
C15 N22 Co2 175.5(4) . . ?
C16 N23 C15 119.0(5) . . ?
C16 N24 Co4 173.4(5) . 1_554 ?
C26 N25 C17 117.4(4) . . ?
C26 N25 Co1 120.5(3) . . ?
C17 N25 Co1 122.0(4) . . ?
C23 N26 C22 117.3(4) . . ?
C36 N27 C27 117.0(4) . . ?
C36 N27 Co2 121.8(3) . . ?
C27 N27 Co2 121.1(4) . . ?
C32 N28 C33 118.0(4) . . ?
C37 N29 C46 118.0(4) . . ?
C37 N29 Co3 121.9(3) . . ?
C46 N29 Co3 120.0(3) . . ?
C43 N30 C42 116.2(5) . . ?
C56 N31 C47 117.1(4) . . ?
C56 N31 Co4 121.9(3) . . ?
C47 N31 Co4 120.8(3) . . ?
C52 N32 C53 115.7(5) . . ?
N1 C1 N2 175.4(6) . . ?
N3 C2 N2 173.1(6) . . ?
N4 C3 N5 175.6(5) . . ?
N6 C4 N5 173.4(6) . . ?
N7 C5 N8 176.1(6) . . ?
N9 C6 N8 173.2(7) . . ?
N10 C7 N11 171.8(6) . . ?
N12 C8 N11 172.3(6) . . ?
N13 C9 N14 175.1(6) . . ?
N15 C10 N14 174.0(6) . . ?
N16 C11 N17 174.6(6) . . ?
N18 C12 N17 175.2(6) . . ?
N19 C13 N20 172.9(6) . . ?
N21 C14 N20 171.8(6) . . ?
N22 C15 N23 174.5(6) . . ?
N24 C16 N23 172.4(6) . . ?
N25 C17 C18 122.7(5) . . ?
C17 C18 C19 120.7(5) . . ?
C18 C19 C25 116.2(4) . . ?
C18 C19 C20 121.7(5) . . ?
C25 C19 C20 122.1(5) . . ?
C24 C20 C21 117.7(5) . . ?
C24 C20 C19 121.1(5) . . ?
C21 C20 C19 121.3(5) . . ?
C20 C21 C22 119.7(5) . . ?
N26 C22 C21 122.8(5) . . ?
N26 C23 C24 123.2(5) . . ?
C20 C24 C23 119.3(5) . . ?
C26 C25 C19 118.8(5) . . ?
N25 C26 C25 124.2(5) . . ?
N27 C27 C28 122.6(5) . . ?
C29 C28 C27 120.8(5) . . ?
C28 C29 C35 116.2(4) . . ?
C28 C29 C30 121.0(5) . . ?
C35 C29 C30 122.8(5) . . ?
C34 C30 C31 117.8(5) . . ?
C34 C30 C29 120.7(5) . . ?
C31 C30 C29 121.5(5) . . ?
C32 C31 C30 120.3(5) . . ?
N28 C32 C31 122.4(5) . . ?
N28 C33 C34 123.0(5) . . ?
C30 C34 C33 118.4(5) . . ?
C36 C35 C29 118.1(4) . . ?
N27 C36 C35 125.3(5) . . ?
N29 C37 C38 122.6(4) . . ?
C37 C38 C39 120.0(4) . . ?
C45 C39 C38 117.0(4) . . ?
C45 C39 C40 121.6(4) . . ?
C38 C39 C40 121.4(4) . . ?
C41 C40 C44 115.8(4) . . ?
C41 C40 C39 121.7(5) . . ?
C44 C40 C39 122.6(5) . . ?
C40 C41 C42 121.0(4) . . ?
N30 C42 C41 123.6(5) . . ?
N30 C43 C44 123.9(5) . . ?
C43 C44 C40 119.5(5) . . ?
C46 C45 C39 121.0(4) . . ?
N29 C46 C45 121.4(5) . . ?
C48 C47 N31 121.6(5) . . ?
C47 C48 C49 121.1(5) . . ?
C48 C49 C55 117.7(4) . . ?
C48 C49 C50 121.3(4) . . ?
C55 C49 C50 121.1(4) . . ?
C54 C50 C51 115.2(4) . . ?
C54 C50 C49 121.1(5) . . ?
C51 C50 C49 123.7(5) . . ?
C52 C51 C50 120.9(4) . . ?
N32 C52 C51 123.5(5) . . ?
N32 C53 C54 124.4(5) . . ?
C53 C54 C50 120.2(5) . . ?
C56 C55 C49 118.7(4) . . ?
N31 C56 C55 123.8(4) . . ?

loop_
_geom_bond_atom_site_label_1
_geom_bond_atom_site_label_2
_geom_bond_distance
_geom_bond_site_symmetry_2
_geom_bond_publ_flag
Co1 N4 2.087(4) . ?
Co1 N1 2.106(4) . ?
Co1 N7 2.122(4) . ?
Co1 N10 2.129(4) . ?
Co1 O1 2.130(3) . ?
Co1 N25 2.145(4) . ?
Co2 N16 2.092(4) . ?
Co2 N13 2.095(4) . ?
Co2 N19 2.100(4) . ?
Co2 N22 2.105(4) . ?
Co2 N27 2.155(4) . ?
Co2 O2 2.181(3) . ?
Co3 N15 2.100(4) . ?
Co3 N21 2.116(4) 1_556 ?
Co3 N9 2.119(4) 1_556 ?
Co3 N3 2.126(4) . ?
Co3 N29 2.126(4) . ?
Co3 O3 2.188(3) . ?
Co4 N12 2.104(4) 1_556 ?
Co4 N18 2.105(4) . ?
Co4 N31 2.118(4) . ?
Co4 N6 2.120(4) . ?
Co4 N24 2.133(4) 1_556 ?
Co4 O4 2.144(3) . ?
O5 C57 1.423(8) . ?
O6 C58 1.404(8) . ?
N1 C1 1.188(5) . ?
N2 C1 1.286(6) . ?
N2 C2 1.308(6) . ?
N3 C2 1.144(5) . ?
N4 C3 1.163(5) . ?
N5 C4 1.292(6) . ?
N5 C3 1.296(5) . ?
N6 C4 1.158(5) . ?
N7 C5 1.162(5) . ?
N8 C5 1.299(6) . ?
N8 C6 1.326(6) . ?
N9 C6 1.124(6) . ?
N9 Co3 2.119(4) 1_554 ?
N10 C7 1.140(5) . ?
N11 C8 1.319(6) . ?
N11 C7 1.323(5) . ?
N12 C8 1.124(5) . ?
N12 Co4 2.104(4) 1_554 ?
N13 C9 1.172(5) . ?
N14 C9 1.291(6) . ?
N14 C10 1.291(6) . ?
N15 C10 1.161(5) . ?
N16 C11 1.168(5) . ?
N17 C12 1.305(6) . ?
N17 C11 1.314(6) . ?
N18 C12 1.160(5) . ?
N19 C13 1.153(5) . ?
N20 C13 1.312(6) . ?
N20 C14 1.318(6) . ?
N21 C14 1.135(5) . ?
N21 Co3 2.116(4) 1_554 ?
N22 C15 1.156(5) . ?
N23 C16 1.293(6) . ?
N23 C15 1.315(6) . ?
N24 C16 1.139(6) . ?
N24 Co4 2.133(4) 1_554 ?
N25 C26 1.317(6) . ?
N25 C17 1.359(6) . ?
N26 C23 1.325(6) . ?
N26 C22 1.349(6) . ?
N27 C36 1.309(6) . ?
N27 C27 1.331(6) . ?
N28 C32 1.337(6) . ?
N28 C33 1.340(6) . ?
N29 C37 1.327(5) . ?
N29 C46 1.374(6) . ?
N30 C43 1.337(6) . ?
N30 C42 1.341(6) . ?
N31 C56 1.340(6) . ?
N31 C47 1.379(6) . ?
N32 C52 1.343(6) . ?
N32 C53 1.350(6) . ?
C17 C18 1.374(7) . ?
C18 C19 1.394(7) . ?
C19 C25 1.421(6) . ?
C19 C20 1.485(6) . ?
C20 C24 1.380(7) . ?
C20 C21 1.384(6) . ?
C21 C22 1.392(6) . ?
C23 C24 1.406(6) . ?
C25 C26 1.392(6) . ?
C27 C28 1.389(7) . ?
C28 C29 1.382(6) . ?
C29 C35 1.410(6) . ?
C29 C30 1.489(6) . ?
C30 C34 1.388(6) . ?
C30 C31 1.394(6) . ?
C31 C32 1.375(6) . ?
C33 C34 1.404(6) . ?
C35 C36 1.388(6) . ?
C37 C38 1.387(6) . ?
C38 C39 1.394(6) . ?
C39 C45 1.380(6) . ?
C39 C40 1.485(5) . ?
C40 C41 1.368(6) . ?
C40 C44 1.421(6) . ?
C41 C42 1.371(6) . ?
C43 C44 1.370(6) . ?
C45 C46 1.376(6) . ?
C47 C48 1.369(6) . ?
C48 C49 1.373(6) . ?
C49 C55 1.410(6) . ?
C49 C50 1.485(6) . ?
C50 C54 1.398(6) . ?
C50 C51 1.406(6) . ?
C51 C52 1.366(6) . ?
C53 C54 1.364(6) . ?
C55 C56 1.376(6) . ?
